data_1559859
loop_
_publ_author_name
'R\'ios, Pablo'
'Borge, Javier'
'Fern\'andez de C\'ordova, Francisco'
'Sciortino, Giuseppe'
'Lled\'os, Agust\'i'
'Rodr\'iguez, Amor'

_publ_section_title
;
 Ambiphilic boryl groups in a neutral Ni(ii) complex: a new activation
 mode of H<sub>2</sub>.
;
_journal_issue 7
_journal_name_full 'Chemical science'
_journal_page_first 2540
_journal_page_last 2548
_journal_paper_doi 10.1039/d0sc06014c
_journal_volume 12
_journal_year 2020
_chemical_formula_moiety 'C30 H48 B2 N2 Ni O2 P2'
_chemical_formula_sum 'C30 H48 B2 N2 Ni O2 P2'
_chemical_formula_weight 610.97
_chemical_properties_physical Air-sensitive,Moisture-sensitive,Oxygen-sensitive
_space_group_crystal_system monoclinic
_space_group_IT_number 15
_space_group_name_Hall '-C 2yc'
_space_group_name_H-M_alt 'C 1 2/c 1'
_atom_sites_solution_hydrogens geom
_atom_sites_solution_primary dual
_audit_creation_date 2020-09-21
_audit_creation_method
;
Olex2 1.3
(compiled 2020.07.31 svn.rc2a77460 for OlexSys, GUI svn.r6145)
;
_audit_update_record
;
2020-10-22 deposited with the CCDC.	2020-12-22 downloaded from the CCDC.
;
_cell_angle_alpha 90
_cell_angle_beta 104.066(4)
_cell_angle_gamma 90
_cell_formula_units_Z 8
_cell_length_a 22.532(2)
_cell_length_b 11.3598(9)
_cell_length_c 26.302(2)
_cell_measurement_reflns_used 9893
_cell_measurement_temperature 193.0
_cell_measurement_theta_max 27.44
_cell_measurement_theta_min 2.43
_cell_volume 6530.4(9)
_computing_cell_refinement 'SAINT V8.38A (Bruker, 2018)'
_computing_data_reduction 'SAINT V8.38A (Bruker, 2018)'
_computing_molecular_graphics 'Olex2 1.3 (Dolomanov et al., 2009)'
_computing_publication_material 'Olex2 1.3 (Dolomanov et al., 2009)'
_computing_structure_refinement 'XL  (Sheldrick, 2008)'
_computing_structure_solution 'SHELXT 2014/5 (Sheldrick, 2014)'
_diffrn_ambient_temperature 193.0
_diffrn_measured_fraction_theta_full 0.999
_diffrn_measured_fraction_theta_max 0.970
_diffrn_measurement_device_type 'Bruker APEX-II CCD'
_diffrn_measurement_method '\f and \w scans'
_diffrn_radiation_type MoK\a
_diffrn_radiation_wavelength 0.71073
_diffrn_reflns_av_R_equivalents 0.0875
_diffrn_reflns_av_unetI/netI 0.0371
_diffrn_reflns_Laue_measured_fraction_full 0.999
_diffrn_reflns_Laue_measured_fraction_max 0.970
_diffrn_reflns_limit_h_max 29
_diffrn_reflns_limit_h_min -29
_diffrn_reflns_limit_k_max 14
_diffrn_reflns_limit_k_min -14
_diffrn_reflns_limit_l_max 34
_diffrn_reflns_limit_l_min -34
_diffrn_reflns_number 189783
_diffrn_reflns_point_group_measured_fraction_full 0.999
_diffrn_reflns_point_group_measured_fraction_max 0.970
_diffrn_reflns_theta_full 25.242
_diffrn_reflns_theta_max 27.849
_diffrn_reflns_theta_min 2.020
_diffrn_source_current 1.4
_diffrn_source_power 0.07
_diffrn_source_voltage 50.0
_diffrn_standards_number 0
_exptl_absorpt_coefficient_mu 0.721
_exptl_absorpt_correction_T_max 0.7461
_exptl_absorpt_correction_T_min 0.6855
_exptl_absorpt_correction_type multi-scan
_exptl_absorpt_process_details
'SADABS-2016/2 (Bruker,2016/2) was used for absorption correction. wR2(int) was 0.1490 before and 0.0791 after correction. The Ratio of minimum to maximum transmission is 0.9313. The \l/2 correction factor is Not present.'
_exptl_crystal_colour 'clear light yellow'
_exptl_crystal_colour_lustre clear
_exptl_crystal_colour_modifier light
_exptl_crystal_colour_primary yellow
_exptl_crystal_density_diffrn 1.243
_exptl_crystal_description block
_exptl_crystal_F_000 2608
_exptl_crystal_size_max 0.17
_exptl_crystal_size_mid 0.13
_exptl_crystal_size_min 0.13
_refine_diff_density_max 0.883
_refine_diff_density_min -0.289
_refine_diff_density_rms 0.056
_refine_ls_extinction_method none
_refine_ls_goodness_of_fit_ref 1.149
_refine_ls_hydrogen_treatment constr
_refine_ls_matrix_type full
_refine_ls_number_parameters 364
_refine_ls_number_reflns 7541
_refine_ls_number_restraints 18
_refine_ls_restrained_S_all 1.148
_refine_ls_R_factor_all 0.0650
_refine_ls_R_factor_gt 0.0397
_refine_ls_shift/su_max 0.001
_refine_ls_shift/su_mean 0.000
_refine_ls_structure_factor_coef Fsqd
_refine_ls_weighting_details 'w=1/[\s^2^(Fo^2^)+(0.0289P)^2^+10.6579P] where P=(Fo^2^+2Fc^2^)/3'
_refine_ls_weighting_scheme calc
_refine_ls_wR_factor_gt 0.0807
_refine_ls_wR_factor_ref 0.0961
_reflns_Friedel_coverage 0.000
_reflns_number_gt 6010
_reflns_number_total 7541
_reflns_threshold_expression 'I > 2\s(I)'
_cod_data_source_file d0sc06014c3.cif
_cod_data_source_block 1_a
_cod_depositor_comments
;Adding full bibliography for 1559856--1559859.cif.

 Adding full bibliography for 1559856--1559859.cif.
;
_cod_original_cell_volume 6530.4(10)
_cod_database_code 1559859
_shelx_shelxl_version_number 2018/3
_shelx_space_group_comment
;
The symmetry employed for this shelxl refinement is uniquely defined
by the following loop, which should always be used as a source of
symmetry information in preference to the above space-group names.
They are only intended as comments.
;
_shelx_estimated_absorpt_t_max 0.912
_shelx_estimated_absorpt_t_min 0.887
_olex2_refinement_description
;
1. Fixed Uiso
 At 1.2 times of:
  All C(H) groups, All C(H,H) groups
 At 1.5 times of:
  All C(H,H,H) groups
2. Uiso/Uaniso restraints and constraints
C19 \\sim C22 \\sim C20 \\sim C21: within 2A with sigma of 0.05 and sigma for
terminal atoms of 0.1 within 2A
3.a Secondary CH2 refined with riding coordinates:
 C008(H00A,H00B), C009(H00C,H00D)
3.b Aromatic/amide H refined with riding coordinates:
 C2(H2), C3(H3), C5(H5), C4(H4), C27(H27), C26(H26), C24(H24), C25(H25)
3.c Idealised Me refined as rotating group:
 C9(H9A,H9B,H9C), C13(H13A,H13B,H13C), C8(H8A,H8B,H8C), C10(H10A,H10B,H10C),
 C14(H14A,H14B,H14C), C18(H18A,H18B,H18C), C22(H22A,H22B,H22C), C12(H12A,H12B,
 H12C), C20(H20A,H20B,H20C), C16(H16A,H16B,H16C), C21(H21A,H21B,H21C), C17(H17A,
 H17B,H17C)
;
_olex2_submission_special_instructions 'No special instructions were received'

loop_
_space_group_symop_operation_xyz
'x, y, z'
'-x, y, -z+1/2'
'x+1/2, y+1/2, z'
'-x+1/2, y+1/2, -z+1/2'
'-x, -y, -z'
'x, -y, z-1/2'
'-x+1/2, -y+1/2, -z'
'x+1/2, -y+1/2, z-1/2'

loop_
_atom_site_label
_atom_site_type_symbol
_atom_site_fract_x
_atom_site_fract_y
_atom_site_fract_z
_atom_site_U_iso_or_equiv
_atom_site_adp_type
_atom_site_occupancy
_atom_site_site_symmetry_order
_atom_site_calc_flag
_atom_site_refinement_flags_posn
_atom_site_refinement_flags_adp
_atom_site_refinement_flags_occupancy
_atom_site_disorder_assembly
_atom_site_disorder_group
Ni1 Ni 0.37034(2) 0.26963(2) 0.37178(2) 0.02770(8) Uani 1 1 d . . . . .
P1 P 0.36148(2) 0.41012(5) 0.31484(2) 0.02822(12) Uani 1 1 d . . . . .
P2 P 0.34126(2) 0.12953(5) 0.41646(2) 0.02794(12) Uani 1 1 d . . . . .
O1 O 0.50368(7) 0.19418(14) 0.37786(6) 0.0386(4) Uani 1 1 d . . . . .
O2 O 0.49678(7) 0.33780(15) 0.43667(7) 0.0450(4) Uani 1 1 d . . . . .
N1 N 0.24911(8) 0.38500(16) 0.32119(8) 0.0345(4) Uani 1 1 d . . . . .
N2 N 0.23622(8) 0.21937(16) 0.36536(7) 0.0311(4) Uani 1 1 d . . . . .
C008 C 0.25462(9) 0.12325(19) 0.40133(9) 0.0338(5) Uani 1 1 d . . . . .
H00A H 0.239109 0.047253 0.384937 0.041 Uiso 1 1 calc R U . . .
H00B H 0.239755 0.134452 0.433459 0.041 Uiso 1 1 calc R U . . .
C009 C 0.28266(9) 0.47694(19) 0.30217(9) 0.0343(5) Uani 1 1 d . . . . .
H00C H 0.282823 0.551034 0.322020 0.041 Uiso 1 1 calc R U . . .
H00D H 0.265651 0.492258 0.264379 0.041 Uiso 1 1 calc R U . . .
C1 C 0.18704(9) 0.37469(18) 0.31902(8) 0.0303(4) Uani 1 1 d . . . . .
C2 C 0.13777(10) 0.4458(2) 0.29650(9) 0.0386(5) Uani 1 1 d . . . . .
H2 H 0.143165 0.515248 0.278024 0.046 Uiso 1 1 calc R U . . .
C9 C 0.47699(11) 0.5189(2) 0.32827(11) 0.0456(6) Uani 1 1 d . . . . .
H9A H 0.490898 0.445418 0.346886 0.068 Uiso 1 1 calc R U . . .
H9B H 0.503754 0.583608 0.344486 0.068 Uiso 1 1 calc R U . . .
H9C H 0.478391 0.511134 0.291476 0.068 Uiso 1 1 calc R U . . .
C7 C 0.41116(10) 0.54490(19) 0.33137(9) 0.0364(5) Uani 1 1 d . . . . .
C13 C 0.36403(12) 0.4420(2) 0.20678(9) 0.0462(6) Uani 1 1 d . . . . .
H13A H 0.330146 0.497128 0.205032 0.069 Uiso 1 1 calc R U . . .
H13B H 0.359470 0.403755 0.172641 0.069 Uiso 1 1 calc R U . . .
H13C H 0.402907 0.484888 0.215909 0.069 Uiso 1 1 calc R U . . .
C3 C 0.08010(10) 0.4125(2) 0.30173(10) 0.0441(6) Uani 1 1 d . . . . .
H3 H 0.045764 0.460706 0.287030 0.053 Uiso 1 1 calc R U . . .
C19 C 0.36026(11) -0.02284(19) 0.39767(10) 0.0391(5) Uani 1 1 d . U . . .
C8 C 0.38745(12) 0.6539(2) 0.29756(11) 0.0483(6) Uani 1 1 d . . . . .
H8A H 0.388995 0.638834 0.261210 0.072 Uiso 1 1 calc R U . . .
H8B H 0.413138 0.721980 0.311070 0.072 Uiso 1 1 calc R U . . .
H8C H 0.345128 0.669994 0.298897 0.072 Uiso 1 1 calc R U . . .
C10 C 0.41114(13) 0.5723(2) 0.38883(10) 0.0477(6) Uani 1 1 d . . . . .
H10A H 0.369052 0.585761 0.391541 0.072 Uiso 1 1 calc R U . . .
H10B H 0.435678 0.642993 0.400339 0.072 Uiso 1 1 calc R U . . .
H10C H 0.428662 0.505650 0.411104 0.072 Uiso 1 1 calc R U . . .
C6 C 0.17875(9) 0.27034(18) 0.34642(8) 0.0285(4) Uani 1 1 d . . . . .
C14 C 0.30624(11) 0.2708(2) 0.22948(10) 0.0410(5) Uani 1 1 d . . . . .
H14A H 0.305734 0.208683 0.255221 0.061 Uiso 1 1 calc R U . . .
H14B H 0.307199 0.235089 0.195773 0.061 Uiso 1 1 calc R U . . .
H14C H 0.269404 0.319382 0.225190 0.061 Uiso 1 1 calc R U . . .
C18 C 0.32952(13) 0.0759(3) 0.52075(10) 0.0553(7) Uani 1 1 d . . . . .
H18A H 0.285151 0.081440 0.506718 0.083 Uiso 1 1 calc R U . . .
H18B H 0.340049 0.100653 0.557545 0.083 Uiso 1 1 calc R U . . .
H18C H 0.342678 -0.005706 0.518254 0.083 Uiso 1 1 calc R U . . .
C5 C 0.12100(9) 0.2373(2) 0.35067(9) 0.0338(5) Uani 1 1 d . . . . .
H5 H 0.115000 0.167184 0.368458 0.041 Uiso 1 1 calc R U . . .
C4 C 0.07184(10) 0.3104(2) 0.32797(10) 0.0424(5) Uani 1 1 d . . . . .
H4 H 0.031846 0.289620 0.330581 0.051 Uiso 1 1 calc R U . . .
C22 C 0.32810(14) -0.1220(2) 0.41909(14) 0.0603(8) Uani 1 1 d . U . . .
H22A H 0.341197 -0.122378 0.457451 0.090 Uiso 1 1 calc R U . . .
H22B H 0.338635 -0.197465 0.405480 0.090 Uiso 1 1 calc R U . . .
H22C H 0.283739 -0.110144 0.408146 0.090 Uiso 1 1 calc R U . . .
C12 C 0.41968(11) 0.2682(2) 0.25543(10) 0.0444(6) Uani 1 1 d . . . . .
H12A H 0.456854 0.314697 0.268806 0.067 Uiso 1 1 calc R U . . .
H12B H 0.420755 0.233886 0.221490 0.067 Uiso 1 1 calc R U . . .
H12C H 0.417399 0.205137 0.280290 0.067 Uiso 1 1 calc R U . . .
C11 C 0.36334(10) 0.3482(2) 0.24871(9) 0.0351(5) Uani 1 1 d . . . . .
C15 C 0.36183(11) 0.1559(2) 0.48911(9) 0.0409(5) Uani 1 1 d . . . . .
C28 C 0.55770(10) 0.3158(2) 0.43947(10) 0.0430(6) Uani 1 1 d . . . . .
C27 C 0.60896(13) 0.3705(3) 0.47039(12) 0.0615(8) Uani 1 1 d . . . . .
H27 H 0.605959 0.431333 0.494435 0.074 Uiso 1 1 calc R U . . .
B1 B 0.28214(11) 0.2898(2) 0.35076(10) 0.0323(5) Uani 1 1 d . . . . .
C23 C 0.56226(10) 0.2286(2) 0.40444(10) 0.0400(5) Uani 1 1 d . . . . .
C26 C 0.66533(13) 0.3304(3) 0.46388(13) 0.0694(10) Uani 1 1 d . . . . .
H26 H 0.701786 0.365802 0.483857 0.083 Uiso 1 1 calc R U . . .
B2 B 0.46231(11) 0.2619(2) 0.39655(10) 0.0362(5) Uani 1 1 d . . . . .
C20 C 0.42858(13) -0.0461(3) 0.41326(19) 0.0862(13) Uani 1 1 d . U . . .
H20A H 0.450074 0.017062 0.399679 0.129 Uiso 1 1 calc R U . . .
H20B H 0.437299 -0.121605 0.398610 0.129 Uiso 1 1 calc R U . . .
H20C H 0.442502 -0.048629 0.451558 0.129 Uiso 1 1 calc R U . . .
C24 C 0.61817(11) 0.1882(3) 0.39861(11) 0.0516(7) Uani 1 1 d . . . . .
H24 H 0.621053 0.127035 0.374674 0.062 Uiso 1 1 calc R U . . .
C25 C 0.66975(12) 0.2416(3) 0.42957(13) 0.0650(9) Uani 1 1 d . . . . .
H25 H 0.709080 0.216158 0.426990 0.078 Uiso 1 1 calc R U . . .
C16 C 0.34319(19) 0.2833(3) 0.49443(12) 0.0732(10) Uani 1 1 d . . . . .
H16A H 0.367208 0.335154 0.477321 0.110 Uiso 1 1 calc R U . . .
H16B H 0.350784 0.303918 0.531641 0.110 Uiso 1 1 calc R U . . .
H16C H 0.299575 0.292914 0.477750 0.110 Uiso 1 1 calc R U . . .
C21 C 0.3400(2) -0.0218(3) 0.33774(13) 0.0843(12) Uani 1 1 d . U . . .
H21A H 0.296504 -0.000957 0.326735 0.126 Uiso 1 1 calc R U . . .
H21B H 0.346220 -0.099995 0.324216 0.126 Uiso 1 1 calc R U . . .
H21C H 0.364129 0.036285 0.323919 0.126 Uiso 1 1 calc R U . . .
C17 C 0.43045(13) 0.1418(4) 0.51213(12) 0.0890(14) Uani 1 1 d . . . . .
H17A H 0.441962 0.059177 0.509692 0.134 Uiso 1 1 calc R U . . .
H17B H 0.440604 0.166179 0.548970 0.134 Uiso 1 1 calc R U . . .
H17C H 0.452850 0.190999 0.492497 0.134 Uiso 1 1 calc R U . . .

loop_
_atom_site_aniso_label
_atom_site_aniso_U_11
_atom_site_aniso_U_22
_atom_site_aniso_U_33
_atom_site_aniso_U_23
_atom_site_aniso_U_13
_atom_site_aniso_U_12
Ni1 0.02224(13) 0.02611(13) 0.03486(15) 0.00257(11) 0.00717(10) 0.00122(10)
P1 0.0253(2) 0.0243(2) 0.0366(3) 0.0019(2) 0.0105(2) 0.00003(19)
P2 0.0242(2) 0.0275(3) 0.0308(3) 0.0035(2) 0.0043(2) 0.0022(2)
O1 0.0339(8) 0.0380(8) 0.0420(9) 0.0011(7) 0.0056(7) -0.0020(7)
O2 0.0342(8) 0.0456(10) 0.0509(10) -0.0065(8) 0.0024(7) -0.0045(7)
N1 0.0247(8) 0.0347(10) 0.0461(11) 0.0139(8) 0.0124(8) 0.0054(7)
N2 0.0231(8) 0.0329(9) 0.0371(10) 0.0096(8) 0.0066(7) 0.0037(7)
C008 0.0271(10) 0.0336(11) 0.0394(12) 0.0097(9) 0.0058(9) 0.0002(8)
C009 0.0297(10) 0.0303(10) 0.0452(12) 0.0090(9) 0.0132(9) 0.0050(8)
C1 0.0247(10) 0.0312(10) 0.0350(11) 0.0026(9) 0.0073(8) 0.0024(8)
C2 0.0304(11) 0.0366(12) 0.0473(13) 0.0068(10) 0.0066(10) 0.0069(9)
C9 0.0352(12) 0.0405(13) 0.0614(16) 0.0009(12) 0.0127(11) -0.0086(10)
C7 0.0349(11) 0.0265(10) 0.0491(13) -0.0004(9) 0.0123(10) -0.0040(9)
C13 0.0519(15) 0.0503(14) 0.0382(13) 0.0046(11) 0.0143(11) -0.0055(12)
C3 0.0249(11) 0.0463(14) 0.0567(15) 0.0042(12) 0.0012(10) 0.0078(10)
C19 0.0384(12) 0.0271(11) 0.0523(14) 0.0017(10) 0.0125(11) 0.0029(9)
C8 0.0516(15) 0.0285(11) 0.0669(17) 0.0074(11) 0.0182(13) -0.0042(11)
C10 0.0546(15) 0.0332(12) 0.0537(15) -0.0095(11) 0.0102(12) -0.0020(11)
C6 0.0233(9) 0.0321(10) 0.0293(10) -0.0001(8) 0.0050(8) 0.0020(8)
C14 0.0392(12) 0.0369(12) 0.0442(13) -0.0051(10) 0.0049(10) -0.0044(10)
C18 0.0623(17) 0.0658(18) 0.0369(13) 0.0147(13) 0.0104(12) -0.0030(14)
C5 0.0266(10) 0.0365(11) 0.0372(11) -0.0014(9) 0.0057(9) -0.0034(9)
C4 0.0222(10) 0.0485(14) 0.0549(15) -0.0005(11) 0.0060(10) -0.0027(9)
C22 0.0648(18) 0.0298(12) 0.094(2) 0.0096(14) 0.0338(17) 0.0027(12)
C12 0.0403(13) 0.0510(14) 0.0436(13) -0.0103(11) 0.0136(11) 0.0056(11)
C11 0.0332(11) 0.0356(11) 0.0376(12) -0.0006(9) 0.0105(9) -0.0001(9)
C15 0.0366(12) 0.0535(14) 0.0311(11) 0.0004(10) 0.0056(9) -0.0029(11)
C28 0.0297(11) 0.0466(14) 0.0478(14) 0.0106(11) -0.0001(10) -0.0065(10)
C27 0.0508(16) 0.0662(19) 0.0572(17) 0.0091(15) -0.0070(13) -0.0206(14)
B1 0.0267(11) 0.0342(12) 0.0368(13) 0.0073(10) 0.0095(10) 0.0041(9)
C23 0.0261(10) 0.0468(13) 0.0450(13) 0.0158(11) 0.0045(9) -0.0019(10)
C26 0.0328(14) 0.092(2) 0.072(2) 0.0326(19) -0.0099(14) -0.0234(15)
B2 0.0286(12) 0.0393(13) 0.0369(13) 0.0088(11) 0.0007(10) -0.0085(10)
C20 0.0425(16) 0.0402(15) 0.180(4) -0.013(2) 0.035(2) 0.0091(13)
C24 0.0336(12) 0.0658(17) 0.0563(16) 0.0241(14) 0.0126(11) 0.0070(12)
C25 0.0261(12) 0.092(2) 0.074(2) 0.0423(19) 0.0066(13) -0.0015(14)
C16 0.129(3) 0.0524(17) 0.0438(16) -0.0134(14) 0.0315(18) -0.0103(19)
C21 0.155(4) 0.0414(16) 0.0583(19) -0.0124(14) 0.029(2) 0.012(2)
C17 0.0413(16) 0.182(4) 0.0366(15) 0.001(2) -0.0039(12) -0.012(2)

loop_
_atom_type_symbol
_atom_type_description
_atom_type_scat_dispersion_real
_atom_type_scat_dispersion_imag
_atom_type_scat_source
C C 0.0033 0.0016 'International Tables Vol C Tables 4.2.6.8 and 6.1.1.4'
H H 0.0000 0.0000 'International Tables Vol C Tables 4.2.6.8 and 6.1.1.4'
B B 0.0013 0.0007 'International Tables Vol C Tables 4.2.6.8 and 6.1.1.4'
N N 0.0061 0.0033 'International Tables Vol C Tables 4.2.6.8 and 6.1.1.4'
Ni Ni 0.3393 1.1124 'International Tables Vol C Tables 4.2.6.8 and 6.1.1.4'
O O 0.0106 0.0060 'International Tables Vol C Tables 4.2.6.8 and 6.1.1.4'
P P 0.1023 0.0942 'International Tables Vol C Tables 4.2.6.8 and 6.1.1.4'

loop_
_geom_angle_atom_site_label_1
_geom_angle_atom_site_label_2
_geom_angle_atom_site_label_3
_geom_angle
_geom_angle_site_symmetry_1
_geom_angle_site_symmetry_3
_geom_angle_publ_flag
P1 Ni1 P2 157.74(2) . . ?
B1 Ni1 P1 78.47(7) . . ?
B1 Ni1 P2 79.53(7) . . ?
B1 Ni1 B2 175.21(11) . . ?
B2 Ni1 P1 99.80(7) . . ?
B2 Ni1 P2 102.40(7) . . ?
C009 P1 Ni1 110.10(7) . . ?
C009 P1 C11 102.61(10) . . ?
C7 P1 Ni1 119.34(8) . . ?
C7 P1 C009 101.25(10) . . ?
C7 P1 C11 111.76(10) . . ?
C11 P1 Ni1 110.12(7) . . ?
C008 P2 Ni1 110.15(7) . . ?
C19 P2 Ni1 114.52(8) . . ?
C19 P2 C008 101.48(10) . . ?
C15 P2 Ni1 113.67(8) . . ?
C15 P2 C008 101.92(10) . . ?
C15 P2 C19 113.51(11) . . ?
B2 O1 C23 107.65(19) . . ?
C28 O2 B2 106.50(19) . . ?
C1 N1 C009 130.60(17) . . ?
C1 N1 B1 110.10(17) . . ?
B1 N1 C009 119.13(17) . . ?
C6 N2 C008 130.09(17) . . ?
C6 N2 B1 109.91(17) . . ?
B1 N2 C008 119.28(17) . . ?
P2 C008 H00A 111.1 . . ?
P2 C008 H00B 111.1 . . ?
N2 C008 P2 103.11(13) . . ?
N2 C008 H00A 111.1 . . ?
N2 C008 H00B 111.1 . . ?
H00A C008 H00B 109.1 . . ?
P1 C009 H00C 111.5 . . ?
P1 C009 H00D 111.5 . . ?
N1 C009 P1 101.36(13) . . ?
N1 C009 H00C 111.5 . . ?
N1 C009 H00D 111.5 . . ?
H00C C009 H00D 109.3 . . ?
N1 C1 C6 107.68(17) . . ?
C2 C1 N1 131.5(2) . . ?
C2 C1 C6 120.83(19) . . ?
C1 C2 H2 121.0 . . ?
C1 C2 C3 118.0(2) . . ?
C3 C2 H2 121.0 . . ?
H9A C9 H9B 109.5 . . ?
H9A C9 H9C 109.5 . . ?
H9B C9 H9C 109.5 . . ?
C7 C9 H9A 109.5 . . ?
C7 C9 H9B 109.5 . . ?
C7 C9 H9C 109.5 . . ?
C9 C7 P1 111.07(16) . . ?
C9 C7 C8 109.15(19) . . ?
C9 C7 C10 108.7(2) . . ?
C8 C7 P1 114.59(17) . . ?
C8 C7 C10 108.7(2) . . ?
C10 C7 P1 104.38(15) . . ?
H13A C13 H13B 109.5 . . ?
H13A C13 H13C 109.5 . . ?
H13B C13 H13C 109.5 . . ?
C11 C13 H13A 109.5 . . ?
C11 C13 H13B 109.5 . . ?
C11 C13 H13C 109.5 . . ?
C2 C3 H3 119.4 . . ?
C4 C3 C2 121.2(2) . . ?
C4 C3 H3 119.4 . . ?
C22 C19 P2 115.21(18) . . ?
C22 C19 C21 109.7(2) . . ?
C20 C19 P2 111.75(18) . . ?
C20 C19 C22 108.4(2) . . ?
C20 C19 C21 108.0(3) . . ?
C21 C19 P2 103.50(17) . . ?
C7 C8 H8A 109.5 . . ?
C7 C8 H8B 109.5 . . ?
C7 C8 H8C 109.5 . . ?
H8A C8 H8B 109.5 . . ?
H8A C8 H8C 109.5 . . ?
H8B C8 H8C 109.5 . . ?
C7 C10 H10A 109.5 . . ?
C7 C10 H10B 109.5 . . ?
C7 C10 H10C 109.5 . . ?
H10A C10 H10B 109.5 . . ?
H10A C10 H10C 109.5 . . ?
H10B C10 H10C 109.5 . . ?
N2 C6 C1 107.58(17) . . ?
C5 C6 N2 131.9(2) . . ?
C5 C6 C1 120.54(19) . . ?
H14A C14 H14B 109.5 . . ?
H14A C14 H14C 109.5 . . ?
H14B C14 H14C 109.5 . . ?
C11 C14 H14A 109.5 . . ?
C11 C14 H14B 109.5 . . ?
C11 C14 H14C 109.5 . . ?
H18A C18 H18B 109.5 . . ?
H18A C18 H18C 109.5 . . ?
H18B C18 H18C 109.5 . . ?
C15 C18 H18A 109.5 . . ?
C15 C18 H18B 109.5 . . ?
C15 C18 H18C 109.5 . . ?
C6 C5 H5 121.1 . . ?
C6 C5 C4 117.9(2) . . ?
C4 C5 H5 121.1 . . ?
C3 C4 C5 121.5(2) . . ?
C3 C4 H4 119.3 . . ?
C5 C4 H4 119.3 . . ?
C19 C22 H22A 109.5 . . ?
C19 C22 H22B 109.5 . . ?
C19 C22 H22C 109.5 . . ?
H22A C22 H22B 109.5 . . ?
H22A C22 H22C 109.5 . . ?
H22B C22 H22C 109.5 . . ?
H12A C12 H12B 109.5 . . ?
H12A C12 H12C 109.5 . . ?
H12B C12 H12C 109.5 . . ?
C11 C12 H12A 109.5 . . ?
C11 C12 H12B 109.5 . . ?
C11 C12 H12C 109.5 . . ?
C13 C11 P1 114.19(16) . . ?
C13 C11 C14 108.28(19) . . ?
C14 C11 P1 108.18(15) . . ?
C12 C11 P1 108.51(16) . . ?
C12 C11 C13 109.91(19) . . ?
C12 C11 C14 107.57(19) . . ?
C18 C15 P2 115.23(18) . . ?
C16 C15 P2 103.86(18) . . ?
C16 C15 C18 109.6(2) . . ?
C16 C15 C17 109.8(3) . . ?
C17 C15 P2 111.28(18) . . ?
C17 C15 C18 107.0(2) . . ?
O2 C28 C27 128.8(3) . . ?
C23 C28 O2 109.3(2) . . ?
C23 C28 C27 121.9(3) . . ?
C28 C27 H27 122.1 . . ?
C28 C27 C26 115.7(3) . . ?
C26 C27 H27 122.1 . . ?
N1 B1 Ni1 127.23(17) . . ?
N1 B1 N2 104.71(18) . . ?
N2 B1 Ni1 127.83(16) . . ?
C28 C23 O1 108.9(2) . . ?
C28 C23 C24 122.1(2) . . ?
C24 C23 O1 129.0(3) . . ?
C27 C26 H26 118.9 . . ?
C25 C26 C27 122.2(3) . . ?
C25 C26 H26 118.9 . . ?
O1 B2 Ni1 129.46(18) . . ?
O1 B2 O2 107.65(19) . . ?
O2 B2 Ni1 122.75(19) . . ?
C19 C20 H20A 109.5 . . ?
C19 C20 H20B 109.5 . . ?
C19 C20 H20C 109.5 . . ?
H20A C20 H20B 109.5 . . ?
H20A C20 H20C 109.5 . . ?
H20B C20 H20C 109.5 . . ?
C23 C24 H24 121.8 . . ?
C23 C24 C25 116.4(3) . . ?
C25 C24 H24 121.8 . . ?
C26 C25 C24 121.6(3) . . ?
C26 C25 H25 119.2 . . ?
C24 C25 H25 119.2 . . ?
C15 C16 H16A 109.5 . . ?
C15 C16 H16B 109.5 . . ?
C15 C16 H16C 109.5 . . ?
H16A C16 H16B 109.5 . . ?
H16A C16 H16C 109.5 . . ?
H16B C16 H16C 109.5 . . ?
C19 C21 H21A 109.5 . . ?
C19 C21 H21B 109.5 . . ?
C19 C21 H21C 109.5 . . ?
H21A C21 H21B 109.5 . . ?
H21A C21 H21C 109.5 . . ?
H21B C21 H21C 109.5 . . ?
C15 C17 H17A 109.5 . . ?
C15 C17 H17B 109.5 . . ?
C15 C17 H17C 109.5 . . ?
H17A C17 H17B 109.5 . . ?
H17A C17 H17C 109.5 . . ?
H17B C17 H17C 109.5 . . ?

loop_
_geom_bond_atom_site_label_1
_geom_bond_atom_site_label_2
_geom_bond_distance
_geom_bond_site_symmetry_2
_geom_bond_publ_flag
Ni1 P1 2.1643(6) . ?
Ni1 P2 2.1720(6) . ?
Ni1 B1 1.943(2) . ?
Ni1 B2 2.017(3) . ?
P1 C009 1.885(2) . ?
P1 C7 1.884(2) . ?
P1 C11 1.886(2) . ?
P2 C008 1.896(2) . ?
P2 C19 1.878(2) . ?
P2 C15 1.878(2) . ?
O1 C23 1.391(3) . ?
O1 B2 1.388(3) . ?
O2 C28 1.380(3) . ?
O2 B2 1.436(3) . ?
N1 C009 1.448(3) . ?
N1 C1 1.391(3) . ?
N1 B1 1.430(3) . ?
N2 C008 1.438(3) . ?
N2 C6 1.395(2) . ?
N2 B1 1.432(3) . ?
C008 H00A 0.9900 . ?
C008 H00B 0.9900 . ?
C009 H00C 0.9900 . ?
C009 H00D 0.9900 . ?
C1 C2 1.384(3) . ?
C1 C6 1.423(3) . ?
C2 H2 0.9500 . ?
C2 C3 1.392(3) . ?
C9 H9A 0.9800 . ?
C9 H9B 0.9800 . ?
C9 H9C 0.9800 . ?
C9 C7 1.534(3) . ?
C7 C8 1.542(3) . ?
C7 C10 1.543(3) . ?
C13 H13A 0.9800 . ?
C13 H13B 0.9800 . ?
C13 H13C 0.9800 . ?
C13 C11 1.536(3) . ?
C3 H3 0.9500 . ?
C3 C4 1.385(4) . ?
C19 C22 1.520(3) . ?
C19 C20 1.517(4) . ?
C19 C21 1.531(4) . ?
C8 H8A 0.9800 . ?
C8 H8B 0.9800 . ?
C8 H8C 0.9800 . ?
C10 H10A 0.9800 . ?
C10 H10B 0.9800 . ?
C10 H10C 0.9800 . ?
C6 C5 1.385(3) . ?
C14 H14A 0.9800 . ?
C14 H14B 0.9800 . ?
C14 H14C 0.9800 . ?
C14 C11 1.539(3) . ?
C18 H18A 0.9800 . ?
C18 H18B 0.9800 . ?
C18 H18C 0.9800 . ?
C18 C15 1.531(3) . ?
C5 H5 0.9500 . ?
C5 C4 1.397(3) . ?
C4 H4 0.9500 . ?
C22 H22A 0.9800 . ?
C22 H22B 0.9800 . ?
C22 H22C 0.9800 . ?
C12 H12A 0.9800 . ?
C12 H12B 0.9800 . ?
C12 H12C 0.9800 . ?
C12 C11 1.536(3) . ?
C15 C16 1.524(4) . ?
C15 C17 1.526(4) . ?
C28 C27 1.387(3) . ?
C28 C23 1.374(4) . ?
C27 H27 0.9500 . ?
C27 C26 1.399(5) . ?
C23 C24 1.384(3) . ?
C26 H26 0.9500 . ?
C26 C25 1.373(5) . ?
C20 H20A 0.9800 . ?
C20 H20B 0.9800 . ?
C20 H20C 0.9800 . ?
C24 H24 0.9500 . ?
C24 C25 1.386(4) . ?
C25 H25 0.9500 . ?
C16 H16A 0.9800 . ?
C16 H16B 0.9800 . ?
C16 H16C 0.9800 . ?
C21 H21A 0.9800 . ?
C21 H21B 0.9800 . ?
C21 H21C 0.9800 . ?
C17 H17A 0.9800 . ?
C17 H17B 0.9800 . ?
C17 H17C 0.9800 . ?

loop_
_geom_torsion_atom_site_label_1
_geom_torsion_atom_site_label_2
_geom_torsion_atom_site_label_3
_geom_torsion_atom_site_label_4
_geom_torsion
_geom_torsion_site_symmetry_1
_geom_torsion_site_symmetry_2
_geom_torsion_site_symmetry_3
_geom_torsion_site_symmetry_4
_geom_torsion_publ_flag
Ni1 P1 C009 N1 -18.98(16) . . . . ?
Ni1 P1 C7 C9 75.11(18) . . . . ?
Ni1 P1 C7 C8 -160.64(15) . . . . ?
Ni1 P1 C7 C10 -41.91(17) . . . . ?
Ni1 P1 C11 C13 -174.02(15) . . . . ?
Ni1 P1 C11 C14 65.36(16) . . . . ?
Ni1 P1 C11 C12 -51.07(17) . . . . ?
Ni1 P2 C008 N2 -1.97(16) . . . . ?
Ni1 P2 C19 C22 -166.55(18) . . . . ?
Ni1 P2 C19 C20 69.2(2) . . . . ?
Ni1 P2 C19 C21 -46.8(2) . . . . ?
Ni1 P2 C15 C18 166.02(17) . . . . ?
Ni1 P2 C15 C16 46.1(2) . . . . ?
Ni1 P2 C15 C17 -72.0(3) . . . . ?
O1 C23 C24 C25 178.0(2) . . . . ?
O2 C28 C27 C26 -178.8(2) . . . . ?
O2 C28 C23 O1 0.8(3) . . . . ?
O2 C28 C23 C24 180.0(2) . . . . ?
N1 C1 C2 C3 -178.9(2) . . . . ?
N1 C1 C6 N2 0.6(2) . . . . ?
N1 C1 C6 C5 -179.97(19) . . . . ?
N2 C6 C5 C4 178.3(2) . . . . ?
C008 P2 C19 C22 -47.9(2) . . . . ?
C008 P2 C19 C20 -172.2(2) . . . . ?
C008 P2 C19 C21 71.8(2) . . . . ?
C008 P2 C15 C18 47.5(2) . . . . ?
C008 P2 C15 C16 -72.4(2) . . . . ?
C008 P2 C15 C17 169.5(2) . . . . ?
C008 N2 C6 C1 170.3(2) . . . . ?
C008 N2 C6 C5 -9.0(4) . . . . ?
C008 N2 B1 Ni1 2.5(3) . . . . ?
C008 N2 B1 N1 -172.26(19) . . . . ?
C009 P1 C7 C9 -163.98(17) . . . . ?
C009 P1 C7 C8 -39.73(19) . . . . ?
C009 P1 C7 C10 79.01(17) . . . . ?
C009 P1 C11 C13 68.78(18) . . . . ?
C009 P1 C11 C14 -51.84(17) . . . . ?
C009 P1 C11 C12 -168.27(16) . . . . ?
C009 N1 C1 C2 2.9(4) . . . . ?
C009 N1 C1 C6 -176.5(2) . . . . ?
C009 N1 B1 Ni1 2.4(3) . . . . ?
C009 N1 B1 N2 177.24(19) . . . . ?
C1 N1 C009 P1 -173.8(2) . . . . ?
C1 N1 B1 Ni1 -173.44(18) . . . . ?
C1 N1 B1 N2 1.4(3) . . . . ?
C1 C2 C3 C4 -1.0(4) . . . . ?
C1 C6 C5 C4 -0.9(3) . . . . ?
C2 C1 C6 N2 -178.8(2) . . . . ?
C2 C1 C6 C5 0.6(3) . . . . ?
C2 C3 C4 C5 0.6(4) . . . . ?
C7 P1 C009 N1 -146.19(15) . . . . ?
C7 P1 C11 C13 -38.9(2) . . . . ?
C7 P1 C11 C14 -159.56(15) . . . . ?
C7 P1 C11 C12 84.01(18) . . . . ?
C19 P2 C008 N2 -123.68(15) . . . . ?
C19 P2 C15 C18 -60.8(2) . . . . ?
C19 P2 C15 C16 179.32(19) . . . . ?
C19 P2 C15 C17 61.3(3) . . . . ?
C6 N2 C008 P2 -169.21(19) . . . . ?
C6 N2 B1 Ni1 173.80(17) . . . . ?
C6 N2 B1 N1 -1.0(2) . . . . ?
C6 C1 C2 C3 0.4(3) . . . . ?
C6 C5 C4 C3 0.3(4) . . . . ?
C11 P1 C009 N1 98.23(16) . . . . ?
C11 P1 C7 C9 -55.4(2) . . . . ?
C11 P1 C7 C8 68.88(19) . . . . ?
C11 P1 C7 C10 -172.39(15) . . . . ?
C15 P2 C008 N2 119.00(16) . . . . ?
C15 P2 C19 C22 60.6(2) . . . . ?
C15 P2 C19 C20 -63.6(3) . . . . ?
C15 P2 C19 C21 -179.6(2) . . . . ?
C28 O2 B2 Ni1 -174.09(17) . . . . ?
C28 O2 B2 O1 2.0(2) . . . . ?
C28 C27 C26 C25 -0.8(4) . . . . ?
C28 C23 C24 C25 -0.9(4) . . . . ?
C27 C28 C23 O1 -177.7(2) . . . . ?
C27 C28 C23 C24 1.4(4) . . . . ?
C27 C26 C25 C24 1.3(5) . . . . ?
B1 N1 C009 P1 11.4(2) . . . . ?
B1 N1 C1 C2 178.1(2) . . . . ?
B1 N1 C1 C6 -1.3(3) . . . . ?
B1 N2 C008 P2 0.0(2) . . . . ?
B1 N2 C6 C1 0.2(2) . . . . ?
B1 N2 C6 C5 -179.1(2) . . . . ?
C23 O1 B2 Ni1 174.23(18) . . . . ?
C23 O1 B2 O2 -1.5(2) . . . . ?
C23 C28 C27 C26 -0.6(4) . . . . ?
C23 C24 C25 C26 -0.4(4) . . . . ?
B2 O1 C23 C28 0.4(2) . . . . ?
B2 O1 C23 C24 -178.6(2) . . . . ?
B2 O2 C28 C27 176.7(3) . . . . ?
B2 O2 C28 C23 -1.7(3) . . . . ?
